data_4346859
loop_
_publ_author_name
'\/Oien-\/Odegaard, Sigurd'
'Bouchevreau, Boris'
'Hylland, Knut'
'Wu, Lianpao'
'Blom, Richard'
'Grande, Carlos'
'Olsbye, Unni'
'Tilset, Mats'
'Lillerud, Karl P.'

_publ_section_title
;
 UiO-67-type Metal-Organic Frameworks with Enhanced Water Stability and
 Methane Adsorption Capacity.
;
_journal_issue 5
_journal_name_full 'Inorganic chemistry'
_journal_page_first 1986
_journal_page_last 1991
_journal_paper_doi 10.1021/acs.inorgchem.5b02257
_journal_volume 55
_journal_year 2016
_chemical_formula_moiety '0.25(C384 H96 O128 Zr24)'
_chemical_formula_sum 'C96 H24 O32 Zr6'
_chemical_formula_weight 2236.47
_chemical_name_common UiO-67-Me
_space_group_crystal_system cubic
_space_group_IT_number 225
_space_group_name_Hall '-F 4 2 3'
_space_group_name_H-M_alt 'F m -3 m'
_atom_sites_solution_hydrogens difmap
_audit_creation_date 2015-12-07
_audit_creation_method
;
Olex2 1.2
(compiled 2015.09.30 svn.r3233 for OlexSys, GUI svn.r5103)
;
_cell_angle_alpha 90
_cell_angle_beta 90
_cell_angle_gamma 90
_cell_formula_units_Z 4
_cell_length_a 26.8690(3)
_cell_length_b 26.8690(3)
_cell_length_c 26.8690(3)
_cell_measurement_reflns_used 9920
_cell_measurement_temperature 100(2)
_cell_measurement_theta_max 30.42
_cell_measurement_theta_min 2.65
_cell_volume 19397.9(4)
_computing_cell_refinement 'APEX2 v2014.11-0 (Bruker-AXS, 2014)'
_computing_data_collection 'APEX2 v2014.11-0 (Bruker-AXS, 2014)'
_computing_data_reduction 'SAINT v8.34A (Bruker-AXS, 2014)'
_computing_molecular_graphics 'Diamond v4.0.1 (Brandenburg, 2014)'
_computing_publication_material 'Olex2 (Dolomanov et al., 2009)'
_computing_structure_refinement 'XL (Sheldrick, 2015)'
_computing_structure_solution 'XS (Sheldrick, 2013)'
_diffrn_ambient_temperature 100.0
_diffrn_detector 'CCD area detector'
_diffrn_detector_area_resol_mean 13.6986
_diffrn_detector_type 'Marmosaic 225'
_diffrn_measured_fraction_theta_full 0.980
_diffrn_measured_fraction_theta_max 0.984
_diffrn_measurement_device '\k-geometry diffractometer'
_diffrn_measurement_device_type 'MD2 microdiffractometer with MK3 mini-kappa'
_diffrn_measurement_method '\f scans'
_diffrn_radiation_collimation 'Rh-coated Si focusing mirrors'
_diffrn_radiation_monochromator 'Silicon 111'
_diffrn_radiation_probe x-ray
_diffrn_radiation_wavelength 0.750
_diffrn_reflns_av_R_equivalents 0.0161
_diffrn_reflns_av_unetI/netI 0.0099
_diffrn_reflns_Laue_measured_fraction_full 0.980
_diffrn_reflns_Laue_measured_fraction_max 0.984
_diffrn_reflns_limit_h_max 36
_diffrn_reflns_limit_h_min -34
_diffrn_reflns_limit_k_max 36
_diffrn_reflns_limit_k_min -27
_diffrn_reflns_limit_l_max 35
_diffrn_reflns_limit_l_min -13
_diffrn_reflns_number 10712
_diffrn_reflns_point_group_measured_fraction_full 0.980
_diffrn_reflns_point_group_measured_fraction_max 0.984
_diffrn_reflns_theta_full 26.744
_diffrn_reflns_theta_max 30.418
_diffrn_reflns_theta_min 2.653
_diffrn_source synchrotron
_diffrn_source_type 'Wiggler, Station I911-3, MAX II, MAXLAB'
_diffrn_standards_number 0
_exptl_absorpt_coefficient_mu 0.406
_exptl_absorpt_correction_T_max 0.7461
_exptl_absorpt_correction_T_min 0.6527
_exptl_absorpt_correction_type multi-scan
_exptl_absorpt_process_details
;
SADABS-2014/5 (Bruker,2014/5) was used for absorption correction.
wR2(int) was 0.1000 before and 0.0473 after correction.
The Ratio of minimum to maximum transmission is 0.8748.
The \l/2 correction factor is 0.00400.
;
_exptl_crystal_colour 'clear colourless'
_exptl_crystal_density_diffrn 0.766
_exptl_crystal_description octahedral
_exptl_crystal_F_000 4384
_exptl_crystal_size_max 0.6
_exptl_crystal_size_mid 0.6
_exptl_crystal_size_min 0.4
_refine_diff_density_max 0.353
_refine_diff_density_min -0.550
_refine_diff_density_rms 0.047
_refine_ls_extinction_method none
_refine_ls_goodness_of_fit_ref 1.190
_refine_ls_hydrogen_treatment refall
_refine_ls_matrix_type full
_refine_ls_number_parameters 59
_refine_ls_number_reflns 1290
_refine_ls_number_restraints 0
_refine_ls_restrained_S_all 1.190
_refine_ls_R_factor_all 0.0215
_refine_ls_R_factor_gt 0.0210
_refine_ls_shift/su_max 0.001
_refine_ls_shift/su_mean 0.000
_refine_ls_structure_factor_coef Fsqd
_refine_ls_weighting_details 'w=1/[\s^2^(Fo^2^)+(0.0342P)^2^+27.3035P] where P=(Fo^2^+2Fc^2^)/3'
_refine_ls_weighting_scheme calc
_refine_ls_wR_factor_gt 0.0644
_refine_ls_wR_factor_ref 0.0647
_reflns_Friedel_coverage 0.000
_reflns_number_gt 1245
_reflns_number_total 1290
_reflns_threshold_expression 'I > 2\s(I)'
_cod_data_source_file ic5b02257_si_009.cif
_cod_data_source_block soesc30s_sq
_cod_original_cell_volume 19397.9(6)
_cod_database_code 4346859
_shelx_space_group_comment
;
The symmetry employed for this shelxl refinement is uniquely defined
by the following loop, which should always be used as a source of
symmetry information in preference to the above space-group names.
They are only intended as comments.
;
_shelx_estimated_absorpt_t_max 0.854
_shelx_estimated_absorpt_t_min 0.793
_olex2_refinement_description
;
1. Others
 Fixed Sof: O003(0.08333) O1(0.08333) C2(0.5) C3(0.5) C0AA(0.25) H2(0.5)
;
_shelx_shelxl_version_number 2014/7
_olex2_submission_special_instructions 'No special instructions were received'

loop_
_space_group_symop_operation_xyz
'x, y, z'
'-x, -y, z'
'-x, y, -z'
'x, -y, -z'
'z, x, y'
'z, -x, -y'
'-z, -x, y'
'-z, x, -y'
'y, z, x'
'-y, z, -x'
'y, -z, -x'
'-y, -z, x'
'y, x, -z'
'-y, -x, -z'
'y, -x, z'
'-y, x, z'
'x, z, -y'
'-x, z, y'
'-x, -z, -y'
'x, -z, y'
'z, y, -x'
'z, -y, x'
'-z, y, x'
'-z, -y, -x'
'x, y+1/2, z+1/2'
'-x, -y+1/2, z+1/2'
'-x, y+1/2, -z+1/2'
'x, -y+1/2, -z+1/2'
'z, x+1/2, y+1/2'
'z, -x+1/2, -y+1/2'
'-z, -x+1/2, y+1/2'
'-z, x+1/2, -y+1/2'
'y, z+1/2, x+1/2'
'-y, z+1/2, -x+1/2'
'y, -z+1/2, -x+1/2'
'-y, -z+1/2, x+1/2'
'y, x+1/2, -z+1/2'
'-y, -x+1/2, -z+1/2'
'y, -x+1/2, z+1/2'
'-y, x+1/2, z+1/2'
'x, z+1/2, -y+1/2'
'-x, z+1/2, y+1/2'
'-x, -z+1/2, -y+1/2'
'x, -z+1/2, y+1/2'
'z, y+1/2, -x+1/2'
'z, -y+1/2, x+1/2'
'-z, y+1/2, x+1/2'
'-z, -y+1/2, -x+1/2'
'x+1/2, y, z+1/2'
'-x+1/2, -y, z+1/2'
'-x+1/2, y, -z+1/2'
'x+1/2, -y, -z+1/2'
'z+1/2, x, y+1/2'
'z+1/2, -x, -y+1/2'
'-z+1/2, -x, y+1/2'
'-z+1/2, x, -y+1/2'
'y+1/2, z, x+1/2'
'-y+1/2, z, -x+1/2'
'y+1/2, -z, -x+1/2'
'-y+1/2, -z, x+1/2'
'y+1/2, x, -z+1/2'
'-y+1/2, -x, -z+1/2'
'y+1/2, -x, z+1/2'
'-y+1/2, x, z+1/2'
'x+1/2, z, -y+1/2'
'-x+1/2, z, y+1/2'
'-x+1/2, -z, -y+1/2'
'x+1/2, -z, y+1/2'
'z+1/2, y, -x+1/2'
'z+1/2, -y, x+1/2'
'-z+1/2, y, x+1/2'
'-z+1/2, -y, -x+1/2'
'x+1/2, y+1/2, z'
'-x+1/2, -y+1/2, z'
'-x+1/2, y+1/2, -z'
'x+1/2, -y+1/2, -z'
'z+1/2, x+1/2, y'
'z+1/2, -x+1/2, -y'
'-z+1/2, -x+1/2, y'
'-z+1/2, x+1/2, -y'
'y+1/2, z+1/2, x'
'-y+1/2, z+1/2, -x'
'y+1/2, -z+1/2, -x'
'-y+1/2, -z+1/2, x'
'y+1/2, x+1/2, -z'
'-y+1/2, -x+1/2, -z'
'y+1/2, -x+1/2, z'
'-y+1/2, x+1/2, z'
'x+1/2, z+1/2, -y'
'-x+1/2, z+1/2, y'
'-x+1/2, -z+1/2, -y'
'x+1/2, -z+1/2, y'
'z+1/2, y+1/2, -x'
'z+1/2, -y+1/2, x'
'-z+1/2, y+1/2, x'
'-z+1/2, -y+1/2, -x'
'-x, -y, -z'
'x, y, -z'
'x, -y, z'
'-x, y, z'
'-z, -x, -y'
'-z, x, y'
'z, x, -y'
'z, -x, y'
'-y, -z, -x'
'y, -z, x'
'-y, z, x'
'y, z, -x'
'-y, -x, z'
'y, x, z'
'-y, x, -z'
'y, -x, -z'
'-x, -z, y'
'x, -z, -y'
'x, z, y'
'-x, z, -y'
'-z, -y, x'
'-z, y, -x'
'z, -y, -x'
'z, y, x'
'-x, -y+1/2, -z+1/2'
'x, y+1/2, -z+1/2'
'x, -y+1/2, z+1/2'
'-x, y+1/2, z+1/2'
'-z, -x+1/2, -y+1/2'
'-z, x+1/2, y+1/2'
'z, x+1/2, -y+1/2'
'z, -x+1/2, y+1/2'
'-y, -z+1/2, -x+1/2'
'y, -z+1/2, x+1/2'
'-y, z+1/2, x+1/2'
'y, z+1/2, -x+1/2'
'-y, -x+1/2, z+1/2'
'y, x+1/2, z+1/2'
'-y, x+1/2, -z+1/2'
'y, -x+1/2, -z+1/2'
'-x, -z+1/2, y+1/2'
'x, -z+1/2, -y+1/2'
'x, z+1/2, y+1/2'
'-x, z+1/2, -y+1/2'
'-z, -y+1/2, x+1/2'
'-z, y+1/2, -x+1/2'
'z, -y+1/2, -x+1/2'
'z, y+1/2, x+1/2'
'-x+1/2, -y, -z+1/2'
'x+1/2, y, -z+1/2'
'x+1/2, -y, z+1/2'
'-x+1/2, y, z+1/2'
'-z+1/2, -x, -y+1/2'
'-z+1/2, x, y+1/2'
'z+1/2, x, -y+1/2'
'z+1/2, -x, y+1/2'
'-y+1/2, -z, -x+1/2'
'y+1/2, -z, x+1/2'
'-y+1/2, z, x+1/2'
'y+1/2, z, -x+1/2'
'-y+1/2, -x, z+1/2'
'y+1/2, x, z+1/2'
'-y+1/2, x, -z+1/2'
'y+1/2, -x, -z+1/2'
'-x+1/2, -z, y+1/2'
'x+1/2, -z, -y+1/2'
'x+1/2, z, y+1/2'
'-x+1/2, z, -y+1/2'
'-z+1/2, -y, x+1/2'
'-z+1/2, y, -x+1/2'
'z+1/2, -y, -x+1/2'
'z+1/2, y, x+1/2'
'-x+1/2, -y+1/2, -z'
'x+1/2, y+1/2, -z'
'x+1/2, -y+1/2, z'
'-x+1/2, y+1/2, z'
'-z+1/2, -x+1/2, -y'
'-z+1/2, x+1/2, y'
'z+1/2, x+1/2, -y'
'z+1/2, -x+1/2, y'
'-y+1/2, -z+1/2, -x'
'y+1/2, -z+1/2, x'
'-y+1/2, z+1/2, x'
'y+1/2, z+1/2, -x'
'-y+1/2, -x+1/2, z'
'y+1/2, x+1/2, z'
'-y+1/2, x+1/2, -z'
'y+1/2, -x+1/2, -z'
'-x+1/2, -z+1/2, y'
'x+1/2, -z+1/2, -y'
'x+1/2, z+1/2, y'
'-x+1/2, z+1/2, -y'
'-z+1/2, -y+1/2, x'
'-z+1/2, y+1/2, -x'
'z+1/2, -y+1/2, -x'
'z+1/2, y+1/2, x'

loop_
_atom_site_label
_atom_site_type_symbol
_atom_site_fract_x
_atom_site_fract_y
_atom_site_fract_z
_atom_site_U_iso_or_equiv
_atom_site_adp_type
_atom_site_occupancy
_atom_site_site_symmetry_order
_atom_site_calc_flag
_atom_site_refinement_flags_posn
_atom_site_refinement_flags_adp
_atom_site_refinement_flags_occupancy
Zr01 Zr 0.5000 0.09204(2) 0.5000 0.00846(10) Uani 1 8 d S T P
O002 O 0.57240(4) 0.13173(3) 0.5000 0.0188(2) Uani 1 2 d S T P
O003 O 0.44823(9) 0.05177(9) 0.44823(9) 0.0102(7) Uani 0.5 6 d S T P
C004 C 0.61728(5) 0.11728(5) 0.5000 0.0209(4) Uani 1 4 d S T P
C005 C 0.65672(5) 0.15672(5) 0.5000 0.0320(5) Uani 1 4 d S T P
C006 C 0.73045(5) 0.23045(5) 0.5000 0.0349(6) Uani 1 4 d S T P
O1 O 0.46152(9) 0.03848(9) 0.46152(9) 0.0085(6) Uani 0.5 6 d S T P
C2 C 0.68216(9) 0.24137(9) 0.48614(12) 0.0451(12) Uani 0.5 1 d . . .
C3 C 0.64499(9) 0.20528(9) 0.48623(13) 0.0460(11) Uani 0.5 1 d . . .
C0AA C 0.5921(2) 0.2264(2) 0.4656(4) 0.069(3) Uani 0.25 1 d . . .
H2 H 0.6764(11) 0.2722(13) 0.4772(11) 0.045(10) Uiso 0.5 1 d . . .

loop_
_atom_site_aniso_label
_atom_site_aniso_U_11
_atom_site_aniso_U_22
_atom_site_aniso_U_33
_atom_site_aniso_U_23
_atom_site_aniso_U_13
_atom_site_aniso_U_12
Zr01 0.01019(10) 0.00499(12) 0.01019(10) 0.000 0.000 0.000
O002 0.0177(5) 0.0122(4) 0.0265(5) 0.000 0.000 -0.0061(4)
O003 0.0102(7) 0.0102(7) 0.0102(7) 0.0020(8) -0.0020(8) 0.0020(8)
C004 0.0179(6) 0.0179(6) 0.0270(10) 0.000 0.000 -0.0088(7)
C005 0.0227(7) 0.0227(7) 0.0505(15) 0.000 0.000 -0.0147(8)
C006 0.0207(7) 0.0207(7) 0.0632(17) 0.000 0.000 -0.0114(9)
O1 0.0085(6) 0.0085(6) 0.0085(6) -0.0003(8) 0.0003(8) -0.0003(8)
C2 0.0249(10) 0.0192(10) 0.091(4) 0.0056(11) -0.0065(12) -0.0099(8)
C3 0.0219(10) 0.0278(11) 0.088(3) -0.0050(12) 0.0008(11) -0.0136(8)
C0AA 0.027(3) 0.025(3) 0.155(8) 0.034(4) -0.032(3) -0.012(2)

loop_
_atom_type_symbol
_atom_type_description
_atom_type_scat_dispersion_real
_atom_type_scat_dispersion_imag
_atom_type_scat_source
C C 0.0040 0.0020 'International Tables Vol C Tables 4.2.6.8 and 6.1.1.4'
H H 0.0000 0.0000 'International Tables Vol C Tables 4.2.6.8 and 6.1.1.4'
O O 0.0130 0.0070 'International Tables Vol C Tables 4.2.6.8 and 6.1.1.4'
Zr Zr -2.0870 0.6420 'International Tables Vol C Tables 4.2.6.8 and 6.1.1.4'

loop_
_geom_angle_atom_site_label_1
_geom_angle_atom_site_label_2
_geom_angle_atom_site_label_3
_geom_angle
_geom_angle_site_symmetry_1
_geom_angle_site_symmetry_3
O002 Zr01 O002 122.54(5) 23_655 21_556
O002 Zr01 O002 76.64(2) 21_556 3_656
O002 Zr01 O002 76.64(2) 23_655 3_656
O002 Zr01 O002 76.64(2) 21_556 .
O002 Zr01 O002 76.64(2) 23_655 .
O002 Zr01 O002 122.54(5) 3_656 .
O002 Zr01 O003 71.84(7) 23_655 98_556
O002 Zr01 O003 71.84(7) 23_655 3_656
O002 Zr01 O003 140.802(19) 3_656 100_655
O002 Zr01 O003 71.84(7) 3_656 98_556
O002 Zr01 O003 140.802(19) . 98_556
O002 Zr01 O003 140.802(19) 23_655 100_655
O002 Zr01 O003 140.802(19) 23_655 .
O002 Zr01 O003 140.802(19) 3_656 3_656
O002 Zr01 O003 71.85(7) 21_556 .
O002 Zr01 O003 71.84(7) . 100_655
O002 Zr01 O003 71.85(7) 3_656 .
O002 Zr01 O003 71.84(7) 21_556 100_655
O002 Zr01 O003 140.802(19) . .
O002 Zr01 O003 140.802(19) 21_556 98_556
O002 Zr01 O003 140.802(19) 21_556 3_656
O002 Zr01 O003 71.84(7) . 3_656
O003 Zr01 O003 122.37(19) . 3_656
O003 Zr01 O003 76.57(8) 3_656 98_556
O003 Zr01 O003 76.57(8) . 98_556
O003 Zr01 O003 122.37(19) 98_556 100_655
O003 Zr01 O003 76.57(8) . 100_655
O003 Zr01 O003 76.57(8) 3_656 100_655
O1 Zr01 O002 83.98(9) 3_656 23_655
O1 Zr01 O002 141.18(2) 3_656 21_556
O1 Zr01 O002 141.18(2) 98_556 21_556
O1 Zr01 O002 83.99(9) . 21_556
O1 Zr01 O002 141.18(2) 98_556 .
O1 Zr01 O002 83.98(9) 100_655 21_556
O1 Zr01 O002 141.18(2) 100_655 3_656
O1 Zr01 O002 141.18(2) . 23_655
O1 Zr01 O002 141.18(2) 3_656 3_656
O1 Zr01 O002 83.99(9) . 3_656
O1 Zr01 O002 83.98(9) 100_655 .
O1 Zr01 O002 141.18(2) . .
O1 Zr01 O002 83.98(9) 3_656 .
O1 Zr01 O002 141.18(2) 100_655 23_655
O1 Zr01 O002 83.98(9) 98_556 23_655
O1 Zr01 O002 83.98(9) 98_556 3_656
O1 Zr01 O003 70.24(9) . 98_556
O1 Zr01 O003 106.65(19) 98_556 100_655
O1 Zr01 O003 70.24(9) 98_556 3_656
O1 Zr01 O003 70.24(9) . 100_655
O1 Zr01 O003 70.24(9) 100_655 3_656
O1 Zr01 O003 70.24(9) 100_655 .
O1 Zr01 O003 15.72(9) 100_655 100_655
O1 Zr01 O003 106.65(19) 100_655 98_556
O1 Zr01 O003 106.64(19) . 3_656
O1 Zr01 O003 70.24(9) 3_656 100_655
O1 Zr01 O003 70.24(9) 98_556 .
O1 Zr01 O003 15.72(9) 98_556 98_556
O1 Zr01 O003 15.72(9) 3_656 3_656
O1 Zr01 O003 106.64(19) 3_656 .
O1 Zr01 O003 70.24(9) 3_656 98_556
O1 Zr01 O003 15.73(9) . .
O1 Zr01 O1 60.53(13) . 98_556
O1 Zr01 O1 60.53(13) 100_655 3_656
O1 Zr01 O1 90.9(2) 100_655 98_556
O1 Zr01 O1 60.53(13) 98_556 3_656
O1 Zr01 O1 60.53(13) . 100_655
O1 Zr01 O1 90.9(2) . 3_656
C004 O002 Zr01 133.42(10) . .
Zr01 O003 Zr01 102.32(11) . 125_655
Zr01 O003 Zr01 102.32(11) 177_556 125_655
Zr01 O003 Zr01 102.32(11) . 177_556
O1 O003 Zr01 64.08(9) . 125_655
O1 O003 Zr01 64.08(9) . 177_556
O1 O003 Zr01 64.08(9) . .
O002 C004 O002 125.69(17) . 85_546
O002 C004 C005 117.15(9) 85_546 .
O002 C004 C005 117.15(9) . .
C3 C005 C004 120.16(12) 182_545 .
C3 C005 C004 120.16(12) 85_546 .
C3 C005 C004 120.16(12) 98_556 .
C3 C005 C004 120.16(12) . .
C3 C005 C3 119.7(2) 98_556 182_545
C3 C005 C3 119.7(2) 85_546 .
C3 C005 C3 30.8(3) 98_556 .
C3 C005 C3 30.8(3) 85_546 182_545
C3 C005 C3 110.7(2) 182_545 .
C3 C005 C3 110.7(2) 85_546 98_556
C2 C006 C006 120.94(12) . 169_656
C2 C006 C006 120.94(12) 85_546 169_656
C2 C006 C006 120.94(12) 98_556 169_656
C2 C006 C006 120.94(12) 182_545 169_656
C2 C006 C2 31.3(3) 182_545 85_546
C2 C006 C2 109.0(2) 85_546 98_556
C2 C006 C2 109.0(2) . 182_545
C2 C006 C2 118.1(2) . 85_546
C2 C006 C2 118.1(2) 182_545 98_556
C2 C006 C2 31.3(3) . 98_556
Zr01 O1 Zr01 116.94(7) . 125_655
Zr01 O1 Zr01 116.94(7) . 177_556
Zr01 O1 Zr01 116.94(7) 177_556 125_655
O003 O1 Zr01 100.19(11) . .
O003 O1 Zr01 100.19(11) . 177_556
O003 O1 Zr01 100.19(11) . 125_655
C006 C2 C3 121.7(2) . .
C006 C2 C3 109.7(2) . 98_556
C006 C2 H2 116(2) . .
C2 C2 C006 74.37(14) 98_556 .
C2 C2 C3 61.93(16) 98_556 98_556
C2 C2 C3 89.9(2) 98_556 .
C2 C2 H2 106(2) 98_556 .
C3 C2 C3 28.0(3) . 98_556
C3 C2 H2 127(2) 98_556 .
C3 C2 H2 122(2) . .
C005 C3 C2 107.9(2) . 98_556
C005 C3 C0AA 104.7(3) . 98_556
C005 C3 C0AA 127.9(2) . .
C2 C3 C005 119.4(2) . .
C2 C3 C2 28.2(3) . 98_556
C2 C3 C0AA 112.6(3) . .
C2 C3 C0AA 119.9(3) 98_556 .
C2 C3 C0AA 108.2(3) . 98_556
C2 C3 C0AA 88.4(2) 98_556 98_556
C3 C3 C005 74.58(14) 98_556 .
C3 C3 C2 61.93(16) 98_556 98_556
C3 C3 C2 90.1(2) 98_556 .
C3 C3 C0AA 109.9(4) 98_556 .
C3 C3 C0AA 49.8(3) 98_556 98_556
C0AA C3 C0AA 60.1(7) . 98_556
C3 C0AA C3 20.3(2) . 98_556
C3 C0AA C0AA 70.1(4) . 98_556
C0AA C0AA C3 49.8(3) 98_556 98_556

loop_
_geom_bond_atom_site_label_1
_geom_bond_atom_site_label_2
_geom_bond_distance
_geom_bond_site_symmetry_2
Zr01 O002 2.2182(10) 23_655
Zr01 O002 2.2182(10) 21_556
Zr01 O002 2.2182(10) 3_656
Zr01 O002 2.2183(10) .
Zr01 O003 2.2451(18) .
Zr01 O003 2.2452(18) 98_556
Zr01 O003 2.2452(18) 3_656
Zr01 O003 2.2452(18) 100_655
Zr01 O1 2.0517(8) .
Zr01 O1 2.0517(8) 98_556
Zr01 O1 2.0517(8) 3_656
Zr01 O1 2.0517(8) 100_655
O002 C004 1.2669(13) .
O003 Zr01 2.2451(18) 177_556
O003 Zr01 2.2451(18) 125_655
O003 O1 0.618(4) .
C004 O002 1.2670(13) 85_546
C004 C005 1.499(3) .
C005 C3 1.392(3) 182_545
C005 C3 1.392(3) 98_556
C005 C3 1.392(3) 85_546
C005 C3 1.392(3) .
C006 C006 1.485(4) 169_656
C006 C2 1.381(3) .
C006 C2 1.381(3) 85_546
C006 C2 1.381(3) 182_545
C006 C2 1.381(3) 98_556
O1 Zr01 2.0517(8) 177_556
O1 Zr01 2.0517(8) 125_655
C2 C2 0.745(7) 98_556
C2 C3 1.392(3) .
C2 C3 1.578(3) 98_556
C2 H2 0.88(3) .
C3 C2 1.578(3) 98_556
C3 C3 0.740(7) 98_556
C3 C0AA 1.627(6) .
C3 C0AA 2.004(7) 98_556
C0AA C3 2.004(7) 98_556
C0AA C0AA 1.85(2) 98_556

loop_
_geom_torsion_atom_site_label_1
_geom_torsion_atom_site_label_2
_geom_torsion_atom_site_label_3
_geom_torsion_atom_site_label_4
_geom_torsion
_geom_torsion_site_symmetry_1
_geom_torsion_site_symmetry_4
Zr01 O002 C004 O002 0.0 . 85_546
Zr01 O002 C004 C005 180.0 . .
Zr01 O003 O1 Zr01 -120.000(0) 125_655 177_556
Zr01 O003 O1 Zr01 120.000(1) 125_655 .
Zr01 O003 O1 Zr01 -120.000(1) 177_556 .
Zr01 O003 O1 Zr01 120.000(0) . 177_556
Zr01 O003 O1 Zr01 -120.000(0) . 125_655
Zr01 O003 O1 Zr01 120.000(0) 177_556 125_655
O002 C004 C005 C3 17.91(16) . 98_556
O002 C004 C005 C3 162.09(16) . 85_546
O002 C004 C005 C3 -162.09(16) . 182_545
O002 C004 C005 C3 17.91(16) 85_546 182_545
O002 C004 C005 C3 -17.91(16) 85_546 85_546
O002 C004 C005 C3 162.09(16) 85_546 .
O002 C004 C005 C3 -162.09(16) 85_546 98_556
O002 C004 C005 C3 -17.91(16) . .
C004 C005 C3 C2 152.20(14) . 98_556
C004 C005 C3 C2 -179.6(2) . .
C004 C005 C3 C3 99.22(9) . 98_556
C004 C005 C3 C0AA 59.1(3) . 98_556
C004 C005 C3 C0AA -4.2(6) . .
C005 C3 C0AA C3 85.6(4) . 98_556
C005 C3 C0AA C0AA 85.6(4) . 98_556
C006 C006 C2 C2 -99.66(9) 169_656 98_556
C006 C006 C2 C3 -179.6(2) 169_656 .
C006 C006 C2 C3 -151.39(15) 169_656 98_556
C006 C2 C3 C005 -0.8(5) . .
C006 C2 C3 C2 71.5(3) . 98_556
C006 C2 C3 C3 71.5(3) . 98_556
C006 C2 C3 C0AA 118.7(4) . 98_556
C006 C2 C3 C0AA -176.9(5) . .
C2 C006 C2 C2 113.1(2) 182_545 98_556
C2 C006 C2 C2 80.34(9) 85_546 98_556
C2 C006 C2 C3 33.2(5) 182_545 .
C2 C006 C2 C3 28.61(15) 85_546 98_556
C2 C006 C2 C3 -51.7(2) 98_556 98_556
C2 C006 C2 C3 0.4(2) 85_546 .
C2 C006 C2 C3 -79.9(3) 98_556 .
C2 C006 C2 C3 61.4(3) 182_545 98_556
C2 C2 C3 C005 -72.3(3) 98_556 .
C2 C2 C3 C3 -0.006(1) 98_556 98_556
C2 C2 C3 C0AA 47.2(3) 98_556 98_556
C2 C2 C3 C0AA 111.6(5) 98_556 .
C2 C3 C0AA C3 -98.7(3) . 98_556
C2 C3 C0AA C3 -68.3(3) 98_556 98_556
C2 C3 C0AA C0AA -68.3(3) 98_556 98_556
C2 C3 C0AA C0AA -98.7(3) . 98_556
C3 C005 C3 C2 53.0(2) 98_556 98_556
C3 C005 C3 C2 -27.80(14) 85_546 98_556
C3 C005 C3 C2 81.2(3) 98_556 .
C3 C005 C3 C2 0.4(2) 85_546 .
C3 C005 C3 C2 -32.3(5) 182_545 .
C3 C005 C3 C2 -60.5(3) 182_545 98_556
C3 C005 C3 C3 -80.78(9) 85_546 98_556
C3 C005 C3 C3 -113.5(2) 182_545 98_556
C3 C005 C3 C0AA 175.8(6) 85_546 .
C3 C005 C3 C0AA -103.4(5) 98_556 .
C3 C005 C3 C0AA -40.1(3) 98_556 98_556
C3 C005 C3 C0AA -120.9(3) 85_546 98_556
C3 C005 C3 C0AA 143.0(5) 182_545 .
C3 C005 C3 C0AA -153.6(3) 182_545 98_556
C3 C2 C3 C005 -72.3(3) 98_556 .
C3 C2 C3 C2 0.006(1) 98_556 98_556
C3 C2 C3 C0AA 47.2(3) 98_556 98_556
C3 C2 C3 C0AA 111.6(5) 98_556 .
C3 C3 C0AA C0AA 0.009(2) 98_556 98_556
C0AA C3 C0AA C3 -0.009(4) 98_556 98_556
